data_7012731
loop_
_publ_author_name
'Lancaster, Simon J.'
'Hughes, David L.'

_publ_section_title
;
 The synthesis of half-sandwich bis(pentafluorophenyl)boryl-substituted
 cyclopentadienyl zirconium, niobium and tantalum complexes and the
 isolation and molecular structure of a zwitterionic niobocene
;
_journal_issue 9
_journal_name_full 'Dalton Transactions'
_journal_page_first 1779
_journal_paper_doi 10.1039/b300552f
_journal_year 2003
_chemical_formula_moiety 'C27 H14 B Cl4 F10 N2 Nb'
_chemical_formula_structural '[Nb(py)Cl4{C5H4B(py)(C6F5)2}]'
_chemical_formula_sum 'C27 H14 B Cl4 F10 N2 Nb'
_chemical_formula_weight 801.92
_chemical_name_common 'complex 16'
_chemical_name_systematic
; 
? 
;
_space_group_IT_number 14
_symmetry_cell_setting monoclinic
_symmetry_Int_Tables_number 14
_symmetry_space_group_name_Hall '-P 2ybc'
_symmetry_space_group_name_H-M 'P 1 21/c 1'
_atom_sites_solution_hydrogens geom
_atom_sites_solution_primary direct
_atom_sites_solution_secondary difmap
_audit_creation_method SHELXL-97
_cell_angle_alpha 90.00
_cell_angle_beta 112.14(1)
_cell_angle_gamma 90.00
_cell_formula_units_Z 8
_cell_length_a 18.553(2)
_cell_length_b 15.695(1)
_cell_length_c 21.135(2)
_cell_measurement_temperature 293(2)
_cell_volume 5700.5(10)
_computing_cell_refinement 'DENZO (Otwinowski and Minor, 1985)'
_computing_data_collection 'MSC R-Axis-II control software'
_computing_data_reduction 'DENZO, SCALEPACK (Otwinowski and Minor, 1985)'
_computing_molecular_graphics 'ORTEP (Johnson, 1971)'
_computing_publication_material 'SHELXL-97 (Sheldrick, 1997)'
_computing_structure_refinement 'XL (Sheldrick, 1997)'
_computing_structure_solution 'XS (Sheldrick, 1997)'
_diffrn_ambient_temperature 140(1)
_diffrn_measured_fraction_theta_full 0.937
_diffrn_measured_fraction_theta_max 0.937
_diffrn_measurement_device 'Rigaku R-Axis-IIc'
_diffrn_measurement_method 'image-plate oscillation photos'
_diffrn_radiation_monochromator graphite
_diffrn_radiation_source 'rotating anode'
_diffrn_radiation_type Mo-K\a
_diffrn_radiation_wavelength 0.71073
_diffrn_reflns_av_R_equivalents 0.0718
_diffrn_reflns_av_sigmaI/netI 0.0690
_diffrn_reflns_limit_h_max 21
_diffrn_reflns_limit_h_min -21
_diffrn_reflns_limit_k_max 18
_diffrn_reflns_limit_k_min -18
_diffrn_reflns_limit_l_max 25
_diffrn_reflns_limit_l_min -25
_diffrn_reflns_number 30927
_diffrn_reflns_theta_full 25.33
_diffrn_reflns_theta_max 25.33
_diffrn_reflns_theta_min 1.80
_exptl_absorpt_coefficient_mu 0.887
_exptl_absorpt_correction_type 'not applied'
_exptl_crystal_colour 'bright red'
_exptl_crystal_density_diffrn 1.869
_exptl_crystal_density_method 'not measured'
_exptl_crystal_description plates
_exptl_crystal_F_000 3152
_exptl_crystal_size_max 0.36
_exptl_crystal_size_mid 0.23
_exptl_crystal_size_min 0.10
_refine_diff_density_max 0.659
_refine_diff_density_min -2.094
_refine_diff_density_rms 0.126
_refine_ls_extinction_method none
_refine_ls_goodness_of_fit_ref 1.000
_refine_ls_hydrogen_treatment mixed
_refine_ls_matrix_type full
_refine_ls_number_parameters 1199
_refine_ls_number_reflns 9754
_refine_ls_number_restraints 0
_refine_ls_restrained_S_all 1.000
_refine_ls_R_factor_all 0.0952
_refine_ls_R_factor_gt 0.0628
_refine_ls_shift/su_max 0.008
_refine_ls_shift/su_mean 0.000
_refine_ls_structure_factor_coef Fsqd
_refine_ls_weighting_details 'calc w=1/[\s^2^(Fo^2^)+(0.1045P)^2^] where P=(Fo^2^+2Fc^2^)/3'
_refine_ls_weighting_scheme calc
_refine_ls_wR_factor_gt 0.1510
_refine_ls_wR_factor_ref 0.1699
_reflns_number_gt 5979
_reflns_number_total 9754
_reflns_threshold_expression I>2sigma(I)
_cod_data_source_file b300552f.txt
_cod_data_source_block simonl5
_cod_depositor_comments
;
The following automatic conversions were performed:
'_symmetry_cell_setting' value 'Monoclinic' changed to 'monoclinic'
according to '/home/saulius/struct/CIF-dictionaries/cif_core.dic'
dictionary named 'cif_core.dic' version 2.4.1 from 2010-06-29.

Automatic conversion script
Id: cif_fix_enum 1527 2010-12-29 10:47:43Z saulius 
;
_cod_original_cell_volume 5700.5(9)
_cod_original_sg_symbol_H-M 'P 21/c'
_cod_database_code 7012731

loop_
_symmetry_equiv_pos_as_xyz
'x, y, z'
'-x, y+1/2, -z+1/2'
'-x, -y, -z'
'x, -y-1/2, z-1/2'

loop_
_atom_site_label
_atom_site_type_symbol
_atom_site_fract_x
_atom_site_fract_y
_atom_site_fract_z
_atom_site_U_iso_or_equiv
_atom_site_adp_type
_atom_site_occupancy
_atom_site_symmetry_multiplicity
_atom_site_calc_flag
_atom_site_refinement_flags
_atom_site_disorder_assembly
_atom_site_disorder_group
Nb3X Nb 0.15153(13) 0.88424(17) 0.44243(12) 0.0323(6) Uani 0.15 1 d P A 1
C11X C 0.0965(18) 1.034(2) 0.3904(17) 0.045(7) Uiso 0.15 1 d P A 1
C12X C 0.0901(15) 1.0211(18) 0.4530(14) 0.031(6) Uiso 0.15 1 d P A 1
C13X C 0.1674(18) 1.015(2) 0.5076(17) 0.048(8) Uiso 0.15 1 d P A 1
C14X C 0.2165(16) 1.0212(19) 0.4720(15) 0.038(6) Uiso 0.15 1 d P A 1
C15X C 0.1728(18) 1.029(2) 0.4033(18) 0.048(8) Uiso 0.15 1 d P A 1
B1X B 0.0177(17) 1.060(2) 0.3224(17) 0.034(7) Uiso 0.15 1 d P A 1
N21X N 0.0479(14) 1.0901(17) 0.2592(13) 0.043(6) Uiso 0.15 1 d P A 1
C22X C 0.0960(14) 1.0428(18) 0.2441(13) 0.030(6) Uiso 0.15 1 d P A 1
C23X C 0.1120(19) 1.060(2) 0.1884(18) 0.051(8) Uiso 0.15 1 d P A 1
C24X C 0.087(2) 1.143(3) 0.154(2) 0.052(9) Uiso 0.15 1 d P A 1
C25X C 0.039(2) 1.184(3) 0.177(2) 0.043(9) Uiso 0.15 1 d P A 1
C26X C 0.0187(19) 1.167(2) 0.2258(18) 0.051(8) Uiso 0.15 1 d P A 1
C31X C -0.0233(19) 1.149(2) 0.3434(17) 0.031(9) Uiso 0.15 1 d P A 1
C32X C -0.094(2) 1.170(2) 0.3200(16) 0.028(6) Uiso 0.15 1 d P A 1
F32X F -0.1497(10) 1.1228(12) 0.2679(10) 0.050(4) Uiso 0.15 1 d P A 1
C33X C -0.129(2) 1.236(3) 0.335(2) 0.063(10) Uiso 0.15 1 d P A 1
F33X F -0.2017(16) 1.2605(18) 0.3083(15) 0.095(8) Uiso 0.15 1 d P A 1
C34X C -0.072(3) 1.296(3) 0.384(3) 0.086(13) Uiso 0.15 1 d P A 1
F34X F -0.1087(15) 1.3701(18) 0.3993(14) 0.094(8) Uiso 0.15 1 d P A 1
C35X C -0.001(2) 1.279(2) 0.4089(18) 0.054(8) Uiso 0.15 1 d P A 1
F35X F 0.050(2) 1.330(3) 0.457(2) 0.125(16) Uiso 0.15 1 d P A 1
C36X C 0.0257(19) 1.205(2) 0.3897(17) 0.049(8) Uiso 0.15 1 d P A 1
F36X F 0.1078(12) 1.1940(14) 0.4211(11) 0.053(5) Uiso 0.15 1 d P A 1
C41X C -0.0508(15) 0.9842(18) 0.2932(14) 0.032(6) Uiso 0.15 1 d P A 1
C42X C -0.0985(15) 0.9593(19) 0.3286(15) 0.037(6) Uiso 0.15 1 d P A 1
F42X F -0.0899(10) 1.0038(12) 0.3853(9) 0.049(4) Uiso 0.15 1 d P A 1
C43X C -0.153(2) 0.898(2) 0.309(2) 0.057(9) Uiso 0.15 1 d P A 1
F43X F -0.1901(12) 0.8775(14) 0.3528(11) 0.065(5) Uiso 0.15 1 d P A 1
C44X C -0.1627(16) 0.8481(19) 0.2538(15) 0.038(6) Uiso 0.15 1 d P A 1
F44X F -0.212(2) 0.786(2) 0.2320(18) 0.114(11) Uiso 0.15 1 d P A 1
C45X C -0.1239(18) 0.873(2) 0.2136(17) 0.046(7) Uiso 0.15 1 d P A 1
F45X F -0.1283(13) 0.8200(16) 0.1560(12) 0.067(6) Uiso 0.15 1 d P A 1
C46X C -0.0671(17) 0.936(2) 0.2319(16) 0.044(7) Uiso 0.15 1 d P A 1
F46X F -0.0293(10) 0.9488(12) 0.1890(9) 0.050(4) Uiso 0.15 1 d P A 1
Cl6X Cl 0.2183(6) 0.8489(7) 0.5621(6) 0.041(3) Uani 0.15 1 d P A 1
Cl7X Cl 0.2734(5) 0.8616(7) 0.4309(5) 0.040(2) Uani 0.15 1 d P A 1
Cl8X Cl 0.0923(5) 0.8501(6) 0.3225(4) 0.0389(17) Uani 0.15 1 d P A 1
N91X N 0.1566(15) 0.7320(19) 0.4396(14) 0.048(6) Uiso 0.15 1 d P A 1
C92X C 0.1787(18) 0.689(2) 0.3972(18) 0.050(8) Uiso 0.15 1 d P A 1
C93X C 0.178(2) 0.600(3) 0.390(2) 0.065(10) Uiso 0.15 1 d P A 1
C94X C 0.152(3) 0.553(3) 0.432(2) 0.070(11) Uiso 0.15 1 d P A 1
C95X C 0.1312(17) 0.595(2) 0.4789(16) 0.046(7) Uiso 0.15 1 d P A 1
C96X C 0.133(2) 0.684(2) 0.484(2) 0.058(9) Uiso 0.15 1 d P A 1
Nb4Y Nb 0.35573(14) 0.13203(17) 0.05508(13) 0.0336(6) Uani 0.15 1 d P B 1
C11Y C 0.4068(19) 0.278(2) 0.1086(18) 0.049(8) Uiso 0.15 1 d P B 1
C12Y C 0.4174(15) 0.2709(18) 0.0466(14) 0.032(6) Uiso 0.15 1 d P B 1
C13Y C 0.3414(17) 0.267(2) -0.0035(16) 0.044(7) Uiso 0.15 1 d P B 1
C14Y C 0.2896(17) 0.265(2) 0.0230(17) 0.045(7) Uiso 0.15 1 d P B 1
C15Y C 0.331(2) 0.275(2) 0.094(2) 0.051(9) Uiso 0.15 1 d P B 1
B1Y B 0.4830(18) 0.308(2) 0.1782(17) 0.034(7) Uiso 0.15 1 d P B 1
N21Y N 0.4514(13) 0.3333(16) 0.2387(13) 0.041(6) Uiso 0.15 1 d P B 1
C22Y C 0.3991(19) 0.287(2) 0.2525(18) 0.051(8) Uiso 0.15 1 d P B 1
C23Y C 0.3748(19) 0.310(2) 0.3037(18) 0.052(8) Uiso 0.15 1 d P B 1
C24Y C 0.404(2) 0.388(3) 0.343(2) 0.046(9) Uiso 0.15 1 d P B 1
C25Y C 0.452(3) 0.428(3) 0.327(2) 0.041(9) Uiso 0.15 1 d P B 1
C26Y C 0.4771(19) 0.410(2) 0.2772(18) 0.050(8) Uiso 0.15 1 d P B 1
C31Y C 0.5251(19) 0.399(2) 0.1613(18) 0.030(9) Uiso 0.15 1 d P B 1
C32Y C 0.597(2) 0.421(2) 0.1924(19) 0.046(8) Uiso 0.15 1 d P B 1
F32Y F 0.6496(10) 0.3727(12) 0.2468(10) 0.050(4) Uiso 0.15 1 d P B 1
C33Y C 0.6323(19) 0.494(2) 0.1799(18) 0.051(8) Uiso 0.15 1 d P B 1
F33Y F 0.7041(14) 0.5176(17) 0.2130(14) 0.075(7) Uiso 0.15 1 d P B 1
C34Y C 0.585(2) 0.543(3) 0.134(2) 0.070(10) Uiso 0.15 1 d P B 1
F34Y F 0.6136(12) 0.6256(14) 0.1230(12) 0.067(6) Uiso 0.15 1 d P B 1
C35Y C 0.497(2) 0.536(3) 0.092(2) 0.070(11) Uiso 0.15 1 d P B 1
C36Y C 0.4781(17) 0.457(2) 0.1157(16) 0.042(7) Uiso 0.15 1 d P B 1
F36Y F 0.3994(12) 0.4411(14) 0.0823(11) 0.062(5) Uiso 0.15 1 d P B 1
C41Y C 0.5529(17) 0.231(2) 0.2117(16) 0.043(7) Uiso 0.15 1 d P B 1
C42Y C 0.6018(18) 0.208(2) 0.1717(17) 0.049(8) Uiso 0.15 1 d P B 1
F42Y F 0.5926(9) 0.2575(11) 0.1200(9) 0.044(4) Uiso 0.15 1 d P B 1
C43Y C 0.654(2) 0.148(3) 0.190(2) 0.066(10) Uiso 0.15 1 d P B 1
F43Y F 0.6931(12) 0.1280(14) 0.1511(11) 0.067(6) Uiso 0.15 1 d P B 1
C44Y C 0.663(2) 0.097(3) 0.244(2) 0.075(11) Uiso 0.15 1 d P B 1
F44Y F 0.7110(13) 0.0296(15) 0.2615(12) 0.074(6) Uiso 0.15 1 d P B 1
C45Y C 0.6215(18) 0.117(2) 0.2867(17) 0.046(7) Uiso 0.15 1 d P B 1
F45Y F 0.6259(13) 0.0658(17) 0.3413(12) 0.069(6) Uiso 0.15 1 d P B 1
C46Y C 0.571(2) 0.177(3) 0.268(2) 0.065(10) Uiso 0.15 1 d P B 1
F46Y F 0.5278(13) 0.1910(16) 0.3107(12) 0.080(6) Uiso 0.15 1 d P B 1
Cl6Y Cl 0.2979(6) 0.0972(7) -0.0654(4) 0.054(2) Uani 0.15 1 d P B 1
Cl7Y Cl 0.2311(4) 0.1047(6) 0.0630(4) 0.048(2) Uani 0.15 1 d P B 1
Cl8Y Cl 0.4100(5) 0.0957(5) 0.1735(4) 0.0379(17) Uani 0.15 1 d P B 1
N91Y N 0.3547(15) -0.017(2) 0.0565(14) 0.046(7) Uiso 0.15 1 d P B 1
C92Y C 0.3302(16) -0.0652(19) 0.0964(15) 0.037(6) Uiso 0.15 1 d P B 1
C93Y C 0.3333(19) -0.150(2) 0.1029(18) 0.052(8) Uiso 0.15 1 d P B 1
C94Y C 0.362(2) -0.201(3) 0.062(2) 0.064(10) Uiso 0.15 1 d P B 1
C95Y C 0.381(2) -0.154(3) 0.014(2) 0.073(11) Uiso 0.15 1 d P B 1
C96Y C 0.3827(19) -0.063(2) 0.0154(19) 0.054(8) Uiso 0.15 1 d P B 1
Nb1A Nb 0.35024(2) 0.63330(3) 0.05628(2) 0.03589(16) Uani 0.85 1 d P C 2
C11A C 0.4093(3) 0.7771(3) 0.1097(3) 0.0383(12) Uani 0.85 1 d P C 2
C12A C 0.4135(3) 0.7689(3) 0.0441(3) 0.0405(12) Uani 0.85 1 d P C 2
H12A H 0.4593 0.7662 0.0361 0.049 Uiso 0.85 1 calc PR C 2
C13A C 0.3382(3) 0.7653(4) -0.0067(3) 0.0456(13) Uani 0.85 1 d P C 2
H13A H 0.3258 0.7617 -0.0535 0.055 Uiso 0.85 1 calc PR C 2
C14A C 0.2858(3) 0.7681(4) 0.0260(3) 0.0472(14) Uani 0.85 1 d P C 2
H14A H 0.2319 0.7669 0.0046 0.057 Uiso 0.85 1 calc PR C 2
C15A C 0.3280(3) 0.7731(4) 0.0968(3) 0.0435(13) Uani 0.85 1 d P C 2
H15A H 0.3064 0.7738 0.1300 0.052 Uiso 0.85 1 calc PR C 2
B1A B 0.4847(3) 0.8078(4) 0.1785(3) 0.0384(14) Uani 0.85 1 d P C 2
N21A N 0.4550(2) 0.8372(3) 0.2381(2) 0.0390(10) Uani 0.85 1 d P C 2
C22A C 0.4051(3) 0.7885(4) 0.2559(3) 0.0480(14) Uani 0.85 1 d P C 2
H22A H 0.3847 0.7393 0.2311 0.058 Uiso 0.85 1 calc PR C 2
C23A C 0.3840(3) 0.8099(4) 0.3094(3) 0.0532(16) Uani 0.85 1 d P C 2
H23A H 0.3503 0.7749 0.3207 0.064 Uiso 0.85 1 calc PR C 2
C24A C 0.4124(3) 0.8827(4) 0.3465(3) 0.0533(16) Uani 0.85 1 d P C 2
H24A H 0.3989 0.8972 0.3832 0.064 Uiso 0.85 1 calc PR C 2
C25A C 0.4617(4) 0.9340(5) 0.3278(4) 0.0494(17) Uani 0.85 1 d P C 2
H25A H 0.4808 0.9846 0.3511 0.059 Uiso 0.85 1 calc PR C 2
C26A C 0.4824(3) 0.9096(3) 0.2743(3) 0.0417(13) Uani 0.85 1 d P C 2
H26A H 0.5164 0.9439 0.2627 0.050 Uiso 0.85 1 calc PR C 2
C31A C 0.5198(3) 0.8954(4) 0.1553(3) 0.0410(13) Uani 0.85 1 d P C 2
C32A C 0.5981(4) 0.9199(4) 0.1835(4) 0.0459(15) Uani 0.85 1 d P C 2
F32A F 0.65062(17) 0.8724(2) 0.23266(19) 0.0566(9) Uani 0.85 1 d P C 2
C33A C 0.6262(3) 0.9916(4) 0.1631(4) 0.0622(18) Uani 0.85 1 d P C 2
F33A F 0.7029(2) 1.0111(3) 0.1929(3) 0.0872(14) Uani 0.85 1 d P C 2
C34A C 0.5767(4) 1.0451(4) 0.1163(4) 0.072(2) Uani 0.85 1 d P C 2
F34A F 0.6049(3) 1.1174(3) 0.0980(3) 0.1092(18) Uani 0.85 1 d P C 2
C35A C 0.4980(4) 1.0281(4) 0.0879(4) 0.0635(18) Uani 0.85 1 d P C 2
F35A F 0.4589(3) 1.0857(2) 0.04371(18) 0.0932(13) Uani 1 1 d . C 2
C36A C 0.4729(3) 0.9553(4) 0.1090(3) 0.0494(14) Uani 0.85 1 d P C 2
F36A F 0.39487(18) 0.9426(2) 0.08041(19) 0.0565(9) Uani 0.85 1 d P C 2
C41A C 0.5522(3) 0.7333(3) 0.2078(3) 0.0374(12) Uani 0.85 1 d P C 2
C42A C 0.5963(3) 0.7090(4) 0.1700(3) 0.0439(13) Uani 0.85 1 d P C 2
F42A F 0.58862(17) 0.7540(2) 0.11243(16) 0.0480(8) Uani 0.85 1 d P C 2
C43A C 0.6502(3) 0.6450(4) 0.1867(3) 0.0472(14) Uani 0.85 1 d P C 2
F43A F 0.68802(19) 0.6251(2) 0.14603(19) 0.0613(10) Uani 0.85 1 d P C 2
C44A C 0.6626(3) 0.5973(4) 0.2448(3) 0.0502(14) Uani 0.85 1 d P C 2
F44A F 0.71180(19) 0.5303(2) 0.2613(2) 0.0657(10) Uani 0.85 1 d P C 2
C45A C 0.6225(3) 0.6182(4) 0.2852(3) 0.0480(14) Uani 0.85 1 d P C 2
F45A F 0.6315(2) 0.5703(3) 0.3417(2) 0.0647(11) Uani 0.85 1 d P C 2
C46A C 0.5696(3) 0.6846(4) 0.2664(3) 0.0439(13) Uani 0.85 1 d P C 2
F46A F 0.53245(18) 0.6986(2) 0.31061(16) 0.0519(8) Uani 0.85 1 d P C 2
Cl5A Cl 0.47133(7) 0.59444(9) 0.04615(7) 0.0401(3) Uani 0.85 1 d P C 2
Cl6A Cl 0.28568(11) 0.59553(13) -0.06283(10) 0.0472(5) Uani 0.85 1 d P C 2
Cl7A Cl 0.22626(11) 0.60894(13) 0.06715(11) 0.0472(5) Uani 0.85 1 d P C 2
Cl8A Cl 0.40902(8) 0.59893(9) 0.17664(7) 0.0412(3) Uani 0.85 1 d P C 2
N91A N 0.3450(2) 0.4812(3) 0.0588(2) 0.0388(10) Uani 0.85 1 d P C 2
C92A C 0.3200(3) 0.4384(4) 0.1023(3) 0.0422(13) Uani 0.85 1 d P C 2
H92A H 0.3027 0.4697 0.1311 0.051 Uiso 0.85 1 calc PR C 2
C93A C 0.3189(3) 0.3517(4) 0.1059(3) 0.0482(14) Uani 0.85 1 d P C 2
H93A H 0.3007 0.3254 0.1364 0.058 Uiso 0.85 1 calc PR C 2
C94A C 0.3448(4) 0.3031(4) 0.0644(3) 0.0525(15) Uani 0.85 1 d P C 2
H94A H 0.3451 0.2439 0.0667 0.063 Uiso 0.85 1 calc PR C 2
C95A C 0.3698(3) 0.3444(4) 0.0202(3) 0.0513(14) Uani 0.85 1 d P C 2
H95A H 0.3870 0.3134 -0.0088 0.062 Uiso 0.85 1 calc PR C 2
C96A C 0.3698(3) 0.4326(4) 0.0180(3) 0.0456(13) Uani 0.85 1 d P C 2
H96A H 0.3875 0.4595 -0.0126 0.055 Uiso 0.85 1 calc PR C 2
Nb2B Nb 0.14487(2) 0.38286(3) 0.44499(2) 0.03718(16) Uani 0.85 1 d P D 2
C11B C 0.0887(3) 0.5270(3) 0.3883(3) 0.0368(12) Uani 0.85 1 d P D 2
C12B C 0.0830(3) 0.5210(3) 0.4536(3) 0.0413(13) Uani 0.85 1 d P D 2
H12B H 0.0364 0.5198 0.4606 0.050 Uiso 0.85 1 calc PR D 2
C13B C 0.1573(3) 0.5174(4) 0.5060(3) 0.0471(14) Uani 0.85 1 d P D 2
H13B H 0.1681 0.5159 0.5527 0.056 Uiso 0.85 1 calc PR D 2
C14B C 0.2117(3) 0.5165(3) 0.4754(3) 0.0436(13) Uani 0.85 1 d P D 2
H14B H 0.2655 0.5136 0.4977 0.052 Uiso 0.85 1 calc PR D 2
C15B C 0.1701(3) 0.5209(4) 0.4036(3) 0.0423(13) Uani 0.85 1 d P D 2
H15B H 0.1929 0.5200 0.3712 0.051 Uiso 0.85 1 calc PR D 2
B1B B 0.0156(3) 0.5572(4) 0.3189(3) 0.0387(14) Uani 0.85 1 d P D 2
N21B N 0.0487(2) 0.5852(3) 0.2598(2) 0.0382(10) Uani 0.85 1 d P D 2
C22B C 0.1005(3) 0.5365(4) 0.2460(3) 0.0406(12) Uani 0.85 1 d P D 2
H22B H 0.1190 0.4871 0.2712 0.049 Uiso 0.85 1 calc PR D 2
C23B C 0.1270(3) 0.5580(4) 0.1955(3) 0.0529(15) Uani 0.85 1 d P D 2
H23B H 0.1627 0.5234 0.1866 0.063 Uiso 0.85 1 calc PR D 2
C24B C 0.0998(4) 0.6316(5) 0.1579(3) 0.0510(15) Uani 0.85 1 d P D 2
H24B H 0.1169 0.6474 0.1235 0.061 Uiso 0.85 1 calc PR D 2
C25B C 0.0466(4) 0.6808(5) 0.1730(3) 0.0462(15) Uani 0.85 1 d P D 2
H25B H 0.0275 0.7307 0.1488 0.055 Uiso 0.85 1 calc PR D 2
C26B C 0.0223(3) 0.6563(4) 0.2233(3) 0.0414(13) Uani 0.85 1 d P D 2
H26B H -0.0138 0.6899 0.2327 0.050 Uiso 0.85 1 calc PR D 2
C31B C -0.0210(3) 0.6450(4) 0.3384(3) 0.0396(13) Uani 0.85 1 d P D 2
C32B C -0.0987(3) 0.6701(4) 0.3045(3) 0.0443(14) Uani 0.85 1 d P D 2
F32B F -0.14885(17) 0.6208(2) 0.25565(18) 0.0534(8) Uani 0.85 1 d P D 2
C33B C -0.1289(3) 0.7452(4) 0.3166(3) 0.0529(15) Uani 0.85 1 d P D 2
F33B F -0.2043(2) 0.7661(3) 0.2799(3) 0.0746(12) Uani 0.85 1 d P D 2
C34B C -0.0823(4) 0.8014(4) 0.3627(4) 0.0593(17) Uani 0.85 1 d P D 2
F34B F -0.1113(3) 0.8776(2) 0.3725(2) 0.0788(12) Uani 0.85 1 d P D 2
C35B C -0.0058(4) 0.7816(4) 0.3984(3) 0.0551(15) Uani 0.85 1 d P D 2
F35B F 0.03756(17) 0.83857(18) 0.44786(16) 0.0618(8) Uani 1 1 d . D 2
C36B C 0.0233(3) 0.7050(4) 0.3849(3) 0.0463(14) Uani 0.85 1 d P D 2
F36B F 0.10046(18) 0.6919(2) 0.41992(19) 0.0570(9) Uani 0.85 1 d P D 2
C41B C -0.0516(3) 0.4823(3) 0.2890(3) 0.0393(12) Uani 0.85 1 d P D 2
C42B C -0.0984(3) 0.4606(4) 0.3253(3) 0.0447(13) Uani 0.85 1 d P D 2
F42B F -0.09270(17) 0.5069(2) 0.38058(17) 0.0508(8) Uani 0.85 1 d P D 2
C43B C -0.1514(3) 0.3952(4) 0.3080(3) 0.0536(16) Uani 0.85 1 d P D 2
F43B F -0.19271(19) 0.3781(2) 0.3474(2) 0.0655(10) Uani 0.85 1 d P D 2
C44B C -0.1616(3) 0.3466(4) 0.2518(4) 0.0540(16) Uani 0.85 1 d P D 2
F44B F -0.21072(18) 0.2795(2) 0.2350(2) 0.0722(11) Uani 0.85 1 d P D 2
C45B C -0.1191(3) 0.3658(4) 0.2126(3) 0.0522(15) Uani 0.85 1 d P D 2
F45B F -0.1268(2) 0.3158(3) 0.1575(2) 0.0649(12) Uani 0.85 1 d P D 2
C46B C -0.0663(3) 0.4324(4) 0.2311(3) 0.0441(13) Uani 0.85 1 d P D 2
F46B F -0.02784(17) 0.4437(2) 0.18861(16) 0.0498(8) Uani 0.85 1 d P D 2
Cl5B Cl 0.01992(10) 0.34808(10) 0.45183(8) 0.0448(4) Uani 0.85 1 d P D 2
Cl6B Cl 0.20331(10) 0.34693(11) 0.56486(7) 0.0502(4) Uani 0.85 1 d P D 2
Cl7B Cl 0.26930(8) 0.35515(11) 0.43700(8) 0.0463(4) Uani 0.85 1 d P D 2
Cl8B Cl 0.08849(8) 0.34628(9) 0.32465(7) 0.0395(3) Uani 0.85 1 d P D 2
N91B N 0.1469(3) 0.2307(3) 0.4447(2) 0.0431(11) Uani 0.85 1 d P D 2
C92B C 0.1719(3) 0.1842(4) 0.4028(3) 0.0437(13) Uani 0.85 1 d P D 2
H92B H 0.1910 0.2135 0.3741 0.052 Uiso 0.85 1 calc PR D 2
C93B C 0.1709(3) 0.0977(4) 0.3998(3) 0.0464(13) Uani 0.85 1 d P D 2
H93B H 0.1901 0.0696 0.3707 0.056 Uiso 0.85 1 calc PR D 2
C94B C 0.1411(3) 0.0514(4) 0.4406(3) 0.0486(14) Uani 0.85 1 d P D 2
H94B H 0.1391 -0.0078 0.4389 0.058 Uiso 0.85 1 calc PR D 2
C95B C 0.1151(4) 0.0961(4) 0.4831(3) 0.0526(14) Uani 0.85 1 d P D 2
H95B H 0.0946 0.0675 0.5110 0.063 Uiso 0.85 1 calc PR D 2
C96B C 0.1191(3) 0.1834(4) 0.4846(3) 0.0499(14) Uani 0.85 1 d P D 2
H96B H 0.1019 0.2121 0.5147 0.060 Uiso 0.85 1 calc PR D 2

loop_
_atom_site_aniso_label
_atom_site_aniso_U_11
_atom_site_aniso_U_22
_atom_site_aniso_U_33
_atom_site_aniso_U_23
_atom_site_aniso_U_13
_atom_site_aniso_U_12
Nb3X 0.0357(13) 0.0288(16) 0.0274(14) 0.0001(11) 0.0062(11) 0.0016(10)
Cl6X 0.045(5) 0.040(7) 0.027(4) -0.006(5) 0.002(3) 0.009(5)
Cl7X 0.033(4) 0.054(7) 0.034(5) -0.002(5) 0.013(3) -0.011(5)
Cl8X 0.053(5) 0.031(5) 0.027(4) 0.000(3) 0.008(4) -0.002(4)
Nb4Y 0.0380(13) 0.0275(16) 0.0308(15) -0.0025(11) 0.0077(12) -0.0010(10)
Cl6Y 0.067(6) 0.044(6) 0.042(5) -0.003(4) 0.009(4) -0.006(5)
Cl7Y 0.037(4) 0.047(6) 0.046(5) -0.003(4) 0.000(4) 0.004(4)
Cl8Y 0.042(4) 0.036(5) 0.032(4) -0.002(3) 0.009(4) 0.003(3)
Nb1A 0.0377(3) 0.0332(3) 0.0345(3) -0.0009(2) 0.0109(2) -0.00124(18)
C11A 0.040(3) 0.027(3) 0.044(3) 0.003(2) 0.011(3) 0.004(2)
C12A 0.049(3) 0.029(3) 0.044(3) 0.000(2) 0.020(3) -0.003(2)
C13A 0.051(3) 0.036(3) 0.045(3) 0.003(3) 0.012(3) -0.001(2)
C14A 0.039(3) 0.035(3) 0.055(4) 0.000(3) 0.004(3) 0.003(2)
C15A 0.036(3) 0.041(4) 0.052(4) -0.006(3) 0.015(3) 0.002(2)
B1A 0.036(3) 0.039(4) 0.041(4) -0.006(3) 0.015(3) -0.003(2)
N21A 0.039(2) 0.035(3) 0.041(3) -0.002(2) 0.012(2) -0.0018(18)
C22A 0.048(3) 0.041(4) 0.059(4) -0.004(3) 0.025(3) -0.006(2)
C23A 0.048(3) 0.061(4) 0.059(4) -0.003(3) 0.030(3) -0.002(3)
C24A 0.054(3) 0.060(4) 0.052(4) -0.008(3) 0.026(3) 0.000(3)
C25A 0.054(4) 0.040(5) 0.054(4) -0.006(3) 0.019(3) 0.002(3)
C26A 0.043(3) 0.037(3) 0.041(3) -0.005(2) 0.011(2) 0.000(2)
C31A 0.041(3) 0.034(4) 0.045(3) -0.006(3) 0.013(3) -0.003(3)
C32A 0.040(3) 0.045(4) 0.052(4) -0.003(3) 0.016(3) -0.005(3)
F32A 0.0420(16) 0.051(2) 0.066(2) 0.0037(18) 0.0078(17) -0.0052(15)
C33A 0.047(3) 0.057(4) 0.079(5) -0.002(4) 0.020(3) -0.015(3)
F33A 0.053(2) 0.072(3) 0.130(4) 0.006(3) 0.028(2) -0.0243(19)
C34A 0.075(4) 0.045(4) 0.090(6) 0.018(4) 0.025(4) -0.014(3)
F34A 0.103(3) 0.073(3) 0.144(5) 0.044(3) 0.037(3) -0.028(3)
C35A 0.073(4) 0.046(4) 0.064(5) 0.011(3) 0.018(4) -0.005(3)
F35A 0.154(3) 0.053(2) 0.060(2) 0.0277(18) 0.026(2) 0.051(2)
C36A 0.043(3) 0.042(4) 0.058(4) -0.002(3) 0.014(3) -0.001(2)
F36A 0.0459(18) 0.041(2) 0.068(3) -0.0021(17) 0.0053(17) 0.0045(15)
C41A 0.031(2) 0.036(3) 0.043(3) -0.005(2) 0.012(2) -0.003(2)
C42A 0.036(3) 0.047(4) 0.048(4) 0.000(3) 0.016(3) 0.001(2)
F42A 0.0459(17) 0.052(2) 0.050(2) 0.0054(16) 0.0226(15) 0.0059(14)
C43A 0.036(3) 0.049(4) 0.054(4) -0.005(3) 0.015(3) -0.003(2)
F43A 0.0527(19) 0.065(2) 0.074(3) -0.0049(19) 0.0326(19) 0.0134(16)
C44A 0.041(3) 0.041(4) 0.061(4) -0.003(3) 0.011(3) 0.004(2)
F44A 0.0456(18) 0.052(2) 0.089(3) 0.011(2) 0.013(2) 0.0146(15)
C45A 0.045(3) 0.042(4) 0.048(4) 0.005(3) 0.007(3) -0.002(2)
F45A 0.053(2) 0.066(3) 0.062(3) 0.026(2) 0.006(2) 0.008(2)
C46A 0.037(3) 0.048(4) 0.043(3) -0.003(3) 0.010(2) -0.004(2)
F46A 0.0553(18) 0.054(2) 0.047(2) 0.0029(16) 0.0203(16) 0.0011(15)
Cl5A 0.0421(6) 0.0359(8) 0.0421(8) 0.0019(6) 0.0156(6) 0.0033(5)
Cl6A 0.0520(10) 0.0448(13) 0.0386(9) -0.0025(9) 0.0101(8) 0.0003(9)
Cl7A 0.0419(8) 0.0476(14) 0.0523(11) -0.0023(11) 0.0178(7) -0.0028(10)
Cl8A 0.0459(7) 0.0365(8) 0.0364(8) -0.0012(6) 0.0100(6) -0.0042(6)
N91A 0.040(2) 0.035(3) 0.038(3) -0.0035(19) 0.010(2) -0.0024(18)
C92A 0.041(3) 0.043(4) 0.037(3) 0.001(2) 0.009(2) -0.005(2)
C93A 0.056(3) 0.041(4) 0.038(3) -0.001(3) 0.006(3) -0.008(3)
C94A 0.065(4) 0.041(4) 0.039(4) 0.003(3) 0.006(3) -0.006(3)
C95A 0.059(3) 0.038(4) 0.050(4) -0.010(3) 0.013(3) 0.000(3)
C96A 0.049(3) 0.047(4) 0.037(3) -0.003(3) 0.013(3) 0.002(2)
Nb2B 0.0395(3) 0.0343(3) 0.0351(3) 0.0013(2) 0.0111(2) 0.00002(19)
C11B 0.039(3) 0.030(3) 0.042(3) 0.000(2) 0.016(2) 0.001(2)
C12B 0.050(3) 0.029(3) 0.046(3) -0.002(2) 0.019(3) -0.002(2)
C13B 0.062(3) 0.039(3) 0.037(3) -0.005(2) 0.015(3) -0.007(3)
C14B 0.042(3) 0.035(3) 0.046(3) 0.000(2) 0.008(3) -0.002(2)
C15B 0.040(3) 0.038(3) 0.045(3) 0.006(3) 0.011(3) -0.002(2)
B1B 0.039(3) 0.040(4) 0.039(4) 0.002(3) 0.016(3) -0.003(2)
N21B 0.036(2) 0.037(3) 0.040(3) 0.000(2) 0.013(2) 0.0000(18)
C22B 0.040(3) 0.037(3) 0.045(3) 0.003(2) 0.016(2) 0.004(2)
C23B 0.053(3) 0.056(4) 0.055(4) 0.000(3) 0.026(3) 0.006(3)
C24B 0.057(4) 0.051(4) 0.054(4) 0.002(3) 0.031(3) 0.000(3)
C25B 0.046(4) 0.043(4) 0.052(4) 0.010(3) 0.021(3) 0.003(3)
C26B 0.039(3) 0.038(3) 0.046(3) 0.001(2) 0.015(3) 0.002(2)
C31B 0.045(3) 0.035(4) 0.039(3) 0.005(3) 0.015(3) 0.002(3)
C32B 0.042(3) 0.038(3) 0.056(4) 0.004(3) 0.021(3) 0.000(2)
F32B 0.0432(16) 0.045(2) 0.063(2) -0.0015(17) 0.0086(16) 0.0067(14)
C33B 0.052(3) 0.044(4) 0.066(4) 0.003(3) 0.026(3) 0.009(3)
F33B 0.052(2) 0.058(3) 0.114(4) 0.000(2) 0.031(2) 0.0159(17)
C34B 0.074(4) 0.033(4) 0.080(5) 0.000(3) 0.040(4) 0.010(3)
F34B 0.099(3) 0.045(2) 0.099(3) -0.008(2) 0.045(3) 0.012(2)
C35B 0.065(4) 0.038(4) 0.062(4) -0.007(3) 0.024(3) -0.003(3)
F35B 0.0713(18) 0.0343(18) 0.062(2) -0.0017(14) 0.0053(16) -0.0142(14)
C36B 0.046(3) 0.039(4) 0.053(4) 0.003(3) 0.018(3) 0.003(2)
F36B 0.0481(18) 0.041(2) 0.067(3) 0.0008(17) 0.0047(17) -0.0065(15)
C41B 0.035(3) 0.035(3) 0.048(3) 0.005(2) 0.015(2) 0.002(2)
C42B 0.038(3) 0.035(3) 0.060(4) -0.001(3) 0.017(3) 0.001(2)
F42B 0.0525(18) 0.046(2) 0.061(2) -0.0061(16) 0.0298(17) -0.0054(14)
C43B 0.038(3) 0.049(4) 0.076(5) 0.001(3) 0.024(3) -0.003(3)
F43B 0.055(2) 0.056(2) 0.092(3) 0.004(2) 0.035(2) -0.0117(16)
C44B 0.040(3) 0.035(3) 0.080(5) -0.003(3) 0.014(3) -0.005(2)
F44B 0.0442(18) 0.051(2) 0.107(3) -0.011(2) 0.013(2) -0.0104(16)
C45B 0.044(3) 0.046(4) 0.057(4) -0.013(3) 0.007(3) 0.002(3)
F45B 0.053(2) 0.054(3) 0.070(3) -0.024(2) 0.004(2) -0.0048(19)
C46B 0.037(3) 0.040(3) 0.047(4) 0.004(3) 0.007(3) 0.005(2)
F46B 0.0516(17) 0.051(2) 0.0436(19) -0.0034(15) 0.0147(15) 0.0047(14)
Cl5B 0.0496(8) 0.0380(9) 0.0497(9) -0.0031(6) 0.0220(7) -0.0046(6)
Cl6B 0.0623(9) 0.0442(10) 0.0366(8) 0.0020(7) 0.0102(7) -0.0014(8)
Cl7B 0.0396(7) 0.0461(11) 0.0512(9) 0.0007(7) 0.0147(7) 0.0020(6)
Cl8B 0.0442(7) 0.0342(8) 0.0361(8) 0.0014(6) 0.0106(6) 0.0029(6)
N91B 0.044(3) 0.040(3) 0.040(3) 0.002(2) 0.010(2) 0.000(2)
C92B 0.041(3) 0.048(4) 0.036(3) 0.005(2) 0.008(2) 0.005(2)
C93B 0.048(3) 0.038(4) 0.047(4) -0.001(3) 0.010(3) 0.004(2)
C94B 0.053(3) 0.041(4) 0.040(4) 0.002(3) 0.004(3) 0.000(2)
C95B 0.067(4) 0.041(4) 0.044(4) 0.008(3) 0.013(3) -0.003(3)
C96B 0.060(3) 0.044(4) 0.045(4) 0.007(3) 0.018(3) 0.003(3)

loop_
_atom_type_symbol
_atom_type_description
_atom_type_scat_dispersion_real
_atom_type_scat_dispersion_imag
_atom_type_scat_source
C C 0.0033 0.0016 'International Tables Vol C Tables 4.2.6.8 and 6.1.1.4'
H H 0.0000 0.0000 'International Tables Vol C Tables 4.2.6.8 and 6.1.1.4'
B B 0.0013 0.0007 'International Tables Vol C Tables 4.2.6.8 and 6.1.1.4'
N N 0.0061 0.0033 'International Tables Vol C Tables 4.2.6.8 and 6.1.1.4'
F F 0.0171 0.0103 'International Tables Vol C Tables 4.2.6.8 and 6.1.1.4'
Cl Cl 0.1484 0.1585 'International Tables Vol C Tables 4.2.6.8 and 6.1.1.4'
Nb Nb -2.0727 0.6215 'International Tables Vol C Tables 4.2.6.8 and 6.1.1.4'

loop_
_geom_angle_atom_site_label_1
_geom_angle_atom_site_label_2
_geom_angle_atom_site_label_3
_geom_angle
_geom_angle_site_symmetry_1
_geom_angle_site_symmetry_3
_geom_angle_publ_flag
Cl7X Nb3X N91X 78.6(7) . . ?
Cl7X Nb3X Cl8X 86.2(3) . . ?
N91X Nb3X Cl8X 76.0(7) . . ?
Cl7X Nb3X Cl6X 86.7(4) . . ?
N91X Nb3X Cl6X 77.7(7) . . ?
Cl8X Nb3X Cl6X 153.7(4) . . ?
Cl7X Nb3X C14X 76.1(7) . . ?
N91X Nb3X C14X 150.4(9) . . ?
Cl8X Nb3X C14X 116.9(7) . . ?
Cl6X Nb3X C14X 85.7(8) . . ?
Cl7X Nb3X C13X 105.5(8) . . ?
N91X Nb3X C13X 149.5(10) . . ?
Cl8X Nb3X C13X 133.9(8) . . ?
Cl6X Nb3X C13X 72.4(8) . . ?
C14X Nb3X C13X 33.2(10) . . ?
Cl7X Nb3X C12X 128.5(7) . . ?
N91X Nb3X C12X 152.9(8) . . ?
Cl8X Nb3X C12X 104.1(7) . . ?
Cl6X Nb3X C12X 100.1(7) . . ?
C14X Nb3X C12X 53.9(9) . . ?
C13X Nb3X C12X 34.7(10) . . ?
Cl7X Nb3X C15X 80.1(8) . . ?
N91X Nb3X C15X 152.5(10) . . ?
Cl8X Nb3X C15X 85.5(8) . . ?
Cl6X Nb3X C15X 118.1(8) . . ?
C14X Nb3X C15X 32.4(10) . . ?
C13X Nb3X C15X 54.4(11) . . ?
C12X Nb3X C15X 51.5(9) . . ?
Cl7X Nb3X C11X 108.8(7) . . ?
N91X Nb3X C11X 153.4(10) . . ?
Cl8X Nb3X C11X 78.9(8) . . ?
Cl6X Nb3X C11X 127.3(8) . . ?
C14X Nb3X C11X 52.7(10) . . ?
C13X Nb3X C11X 55.0(11) . . ?
C12X Nb3X C11X 31.3(9) . . ?
C15X Nb3X C11X 30.1(10) . . ?
C15X C11X C12X 105(3) . . ?
C15X C11X B1X 135(3) . . ?
C12X C11X B1X 120(2) . . ?
C15X C11X Nb3X 70(2) . . ?
C12X C11X Nb3X 68.4(17) . . ?
B1X C11X Nb3X 131(2) . . ?
C11X C12X C13X 110(2) . . ?
C11X C12X Nb3X 80.3(18) . . ?
C13X C12X Nb3X 70.8(17) . . ?
C14X C13X C12X 103(3) . . ?
C14X C13X Nb3X 73.3(19) . . ?
C12X C13X Nb3X 74.5(17) . . ?
C15X C14X C13X 109(3) . . ?
C15X C14X Nb3X 77(2) . . ?
C13X C14X Nb3X 73.6(19) . . ?
C11X C15X C14X 112(3) . . ?
C11X C15X Nb3X 80(2) . . ?
C14X C15X Nb3X 70.9(19) . . ?
C11X B1X C41X 116(2) . . ?
C11X B1X N21X 108(2) . . ?
C41X B1X N21X 110(2) . . ?
C11X B1X C31X 108(2) . . ?
C41X B1X C31X 109(2) . . ?
N21X B1X C31X 107(2) . . ?
C22X N21X C26X 123(3) . . ?
C22X N21X B1X 120(2) . . ?
C26X N21X B1X 117(2) . . ?
N21X C22X C23X 120(3) . . ?
C22X C23X C24X 119(3) . . ?
C25X C24X C23X 111(3) . . ?
C26X C25X C24X 131(4) . . ?
C25X C26X N21X 115(3) . . ?
C32X C31X C36X 115(3) . . ?
C32X C31X B1X 128(3) . . ?
C36X C31X B1X 118(3) . . ?
C31X C32X C33X 130(4) . . ?
C31X C32X F32X 121(3) . . ?
C33X C32X F32X 109(3) . . ?
C32X C33X F33X 130(4) . . ?
C32X C33X C34X 113(4) . . ?
F33X C33X C34X 117(4) . . ?
C35X C34X F34X 126(4) . . ?
C35X C34X C33X 121(4) . . ?
F34X C34X C33X 113(4) . . ?
C34X C35X F35X 122(4) . . ?
C34X C35X C36X 120(4) . . ?
F35X C35X C36X 118(3) . . ?
C31X C36X C35X 122(3) . . ?
C31X C36X F36X 124(3) . . ?
C35X C36X F36X 114(3) . . ?
C42X C41X C46X 112(3) . . ?
C42X C41X B1X 123(2) . . ?
C46X C41X B1X 126(2) . . ?
C43X C42X F42X 118(3) . . ?
C43X C42X C41X 126(3) . . ?
F42X C42X C41X 116(3) . . ?
C42X C43X C44X 122(3) . . ?
C42X C43X F43X 118(3) . . ?
C44X C43X F43X 120(3) . . ?
F44X C44X C45X 118(3) . . ?
F44X C44X C43X 126(3) . . ?
C45X C44X C43X 116(3) . . ?
C44X C45X C46X 124(3) . . ?
C44X C45X F45X 119(3) . . ?
C46X C45X F45X 116(3) . . ?
F46X C46X C45X 117(3) . . ?
F46X C46X C41X 122(3) . . ?
C45X C46X C41X 121(3) . . ?
C92X N91X C96X 116(3) . . ?
C92X N91X Nb3X 124(2) . . ?
C96X N91X Nb3X 120(2) . . ?
N91X C92X C93X 126(3) . . ?
C94X C93X C92X 118(4) . . ?
C93X C94X C95X 117(4) . . ?
C94X C95X C96X 123(3) . . ?
C95X C96X N91X 119(3) . . ?
N91Y Nb4Y C14Y 150.7(10) . . ?
N91Y Nb4Y Cl8Y 75.5(7) . . ?
C14Y Nb4Y Cl8Y 118.4(8) . . ?
N91Y Nb4Y C13Y 152.0(10) . . ?
C14Y Nb4Y C13Y 31.0(10) . . ?
Cl8Y Nb4Y C13Y 131.9(8) . . ?
N91Y Nb4Y Cl7Y 79.0(6) . . ?
C14Y Nb4Y Cl7Y 76.8(7) . . ?
Cl8Y Nb4Y Cl7Y 85.5(3) . . ?
C13Y Nb4Y Cl7Y 105.5(7) . . ?
N91Y Nb4Y Cl6Y 77.6(7) . . ?
C14Y Nb4Y Cl6Y 85.5(8) . . ?
Cl8Y Nb4Y Cl6Y 153.1(4) . . ?
C13Y Nb4Y Cl6Y 74.9(8) . . ?
Cl7Y Nb4Y Cl6Y 88.6(3) . . ?
N91Y Nb4Y C15Y 153.5(10) . . ?
C14Y Nb4Y C15Y 33.5(12) . . ?
Cl8Y Nb4Y C15Y 86.0(9) . . ?
C13Y Nb4Y C15Y 51.6(12) . . ?
Cl7Y Nb4Y C15Y 80.9(9) . . ?
Cl6Y Nb4Y C15Y 119.0(9) . . ?
N91Y Nb4Y C12Y 151.5(8) . . ?
C14Y Nb4Y C12Y 54.4(9) . . ?
Cl8Y Nb4Y C12Y 105.0(7) . . ?
C13Y Nb4Y C12Y 33.3(10) . . ?
Cl7Y Nb4Y C12Y 129.4(6) . . ?
Cl6Y Nb4Y C12Y 98.9(7) . . ?
C15Y Nb4Y C12Y 51.8(10) . . ?
N91Y Nb4Y C11Y 152.6(10) . . ?
C14Y Nb4Y C11Y 54.0(11) . . ?
Cl8Y Nb4Y C11Y 79.1(8) . . ?
C13Y Nb4Y C11Y 52.9(11) . . ?
Cl7Y Nb4Y C11Y 109.4(7) . . ?
Cl6Y Nb4Y C11Y 127.4(8) . . ?
C15Y Nb4Y C11Y 30.1(11) . . ?
C12Y Nb4Y C11Y 32.0(9) . . ?
C15Y C11Y C12Y 107(3) . . ?
C15Y C11Y B1Y 133(3) . . ?
C12Y C11Y B1Y 118(3) . . ?
C15Y C11Y Nb4Y 72(2) . . ?
C12Y C11Y Nb4Y 71.3(18) . . ?
B1Y C11Y Nb4Y 134(2) . . ?
C11Y C12Y C13Y 105(2) . . ?
C11Y C12Y Nb4Y 76.7(18) . . ?
C13Y C12Y Nb4Y 70.0(17) . . ?
C14Y C13Y C12Y 112(3) . . ?
C14Y C13Y Nb4Y 73(2) . . ?
C12Y C13Y Nb4Y 76.7(18) . . ?
C13Y C14Y C15Y 105(3) . . ?
C13Y C14Y Nb4Y 76(2) . . ?
C15Y C14Y Nb4Y 77(2) . . ?
C11Y C15Y C14Y 112(3) . . ?
C11Y C15Y Nb4Y 78(2) . . ?
C14Y C15Y Nb4Y 69(2) . . ?
N21Y B1Y C11Y 109(2) . . ?
N21Y B1Y C41Y 106(2) . . ?
C11Y B1Y C41Y 114(3) . . ?
N21Y B1Y C31Y 107(2) . . ?
C11Y B1Y C31Y 111(2) . . ?
C41Y B1Y C31Y 110(2) . . ?
C22Y N21Y C26Y 117(3) . . ?
C22Y N21Y B1Y 123(3) . . ?
C26Y N21Y B1Y 120(2) . . ?
N21Y C22Y C23Y 121(3) . . ?
C22Y C23Y C24Y 121(3) . . ?
C25Y C24Y C23Y 114(3) . . ?
C24Y C25Y C26Y 128(4) . . ?
C25Y C26Y N21Y 120(3) . . ?
C32Y C31Y C36Y 116(3) . . ?
C32Y C31Y B1Y 125(3) . . ?
C36Y C31Y B1Y 118(3) . . ?
C31Y C32Y C33Y 126(4) . . ?
C31Y C32Y F32Y 122(3) . . ?
C33Y C32Y F32Y 111(3) . . ?
C34Y C33Y F33Y 120(4) . . ?
C34Y C33Y C32Y 114(3) . . ?
F33Y C33Y C32Y 126(3) . . ?
C33Y C34Y F34Y 118(3) . . ?
C33Y C34Y C35Y 131(4) . . ?
F34Y C34Y C35Y 111(3) . . ?
C36Y C35Y C34Y 102(3) . . ?
C31Y C36Y F36Y 120(3) . . ?
C31Y C36Y C35Y 130(3) . . ?
F36Y C36Y C35Y 109(3) . . ?
C46Y C41Y C42Y 110(3) . . ?
C46Y C41Y B1Y 133(3) . . ?
C42Y C41Y B1Y 117(3) . . ?
F42Y C42Y C43Y 121(3) . . ?
F42Y C42Y C41Y 115(3) . . ?
C43Y C42Y C41Y 123(3) . . ?
C42Y C43Y F43Y 121(4) . . ?
C42Y C43Y C44Y 121(4) . . ?
F43Y C43Y C44Y 117(4) . . ?
F44Y C44Y C43Y 124(4) . . ?
F44Y C44Y C45Y 118(4) . . ?
C43Y C44Y C45Y 119(4) . . ?
C46Y C45Y F45Y 119(3) . . ?
C46Y C45Y C44Y 119(4) . . ?
F45Y C45Y C44Y 121(3) . . ?
C45Y C46Y C41Y 128(4) . . ?
C45Y C46Y F46Y 116(4) . . ?
C41Y C46Y F46Y 116(3) . . ?
C92Y N91Y C96Y 114(3) . . ?
C92Y N91Y Nb4Y 126(2) . . ?
C96Y N91Y Nb4Y 121(2) . . ?
N91Y C92Y C93Y 128(3) . . ?
C92Y C93Y C94Y 120(3) . . ?
C95Y C94Y C93Y 114(4) . . ?
C94Y C95Y C96Y 121(4) . . ?
N91Y C96Y C95Y 122(3) . . ?
N91A Nb1A C14A 150.19(17) . . ?
N91A Nb1A Cl5A 78.26(10) . . ?
C14A Nb1A Cl5A 125.92(14) . . ?
N91A Nb1A Cl6A 76.73(11) . . ?
C14A Nb1A Cl6A 86.37(15) . . ?
Cl5A Nb1A Cl6A 87.60(6) . . ?
N91A Nb1A Cl8A 76.10(11) . . ?
C14A Nb1A Cl8A 117.36(15) . . ?
Cl5A Nb1A Cl8A 88.35(5) . . ?
Cl6A Nb1A Cl8A 152.78(7) . . ?
N91A Nb1A Cl7A 78.03(11) . . ?
C14A Nb1A Cl7A 76.66(14) . . ?
Cl5A Nb1A Cl7A 156.29(6) . . ?
Cl6A Nb1A Cl7A 86.82(7) . . ?
Cl8A Nb1A Cl7A 86.16(6) . . ?
N91A Nb1A C13A 150.32(17) . . ?
C14A Nb1A C13A 33.46(19) . . ?
Cl5A Nb1A C13A 93.64(13) . . ?
Cl6A Nb1A C13A 74.42(15) . . ?
Cl8A Nb1A C13A 132.72(15) . . ?
Cl7A Nb1A C13A 106.96(14) . . ?
N91A Nb1A C15A 150.95(17) . . ?
C14A Nb1A C15A 33.74(19) . . ?
Cl5A Nb1A C15A 122.89(12) . . ?
Cl6A Nb1A C15A 120.10(14) . . ?
Cl8A Nb1A C15A 84.30(14) . . ?
Cl7A Nb1A C15A 79.47(13) . . ?
C13A Nb1A C15A 55.5(2) . . ?
N91A Nb1A C12A 151.71(16) . . ?
C14A Nb1A C12A 54.86(18) . . ?
Cl5A Nb1A C12A 73.53(13) . . ?
Cl6A Nb1A C12A 99.79(13) . . ?
Cl8A Nb1A C12A 104.81(13) . . ?
Cl7A Nb1A C12A 130.15(13) . . ?
C13A Nb1A C12A 33.21(18) . . ?
C15A Nb1A C12A 54.37(18) . . ?
N91A Nb1A C11A 151.52(16) . . ?
C14A Nb1A C11A 55.27(18) . . ?
Cl5A Nb1A C11A 90.24(11) . . ?
Cl6A Nb1A C11A 129.28(13) . . ?
Cl8A Nb1A C11A 77.62(13) . . ?
Cl7A Nb1A C11A 110.98(12) . . ?
C13A Nb1A C11A 55.16(18) . . ?
C15A Nb1A C11A 32.93(16) . . ?
C12A Nb1A C11A 32.58(16) . . ?
C12A C11A C15A 104.5(5) . . ?
C12A C11A B1A 122.7(4) . . ?
C15A C11A B1A 131.2(5) . . ?
C12A C11A Nb1A 70.3(3) . . ?
C15A C11A Nb1A 68.6(3) . . ?
B1A C11A Nb1A 135.7(4) . . ?
C13A C12A C11A 110.2(5) . . ?
C13A C12A Nb1A 71.0(3) . . ?
C11A C12A Nb1A 77.1(3) . . ?
C13A C12A H12A 124.9 . . ?
C11A C12A H12A 124.9 . . ?
Nb1A C12A H12A 118.7 . . ?
C14A C13A C12A 107.4(5) . . ?
C14A C13A Nb1A 72.1(3) . . ?
C12A C13A Nb1A 75.8(3) . . ?
C14A C13A H13A 126.3 . . ?
C12A C13A H13A 126.3 . . ?
Nb1A C13A H13A 117.8 . . ?
C13A C14A C15A 108.5(5) . . ?
C13A C14A Nb1A 74.5(3) . . ?
C15A C14A Nb1A 75.1(3) . . ?
C13A C14A H14A 125.7 . . ?
C15A C14A H14A 125.7 . . ?
Nb1A C14A H14A 116.7 . . ?
C14A C15A C11A 109.3(5) . . ?
C14A C15A Nb1A 71.1(3) . . ?
C11A C15A Nb1A 78.5(3) . . ?
C14A C15A H15A 125.4 . . ?
C11A C15A H15A 125.4 . . ?
Nb1A C15A H15A 116.8 . . ?
N21A B1A C41A 110.0(4) . . ?
N21A B1A C11A 109.9(4) . . ?
C41A B1A C11A 113.0(4) . . ?
N21A B1A C31A 106.1(4) . . ?
C41A B1A C31A 111.6(4) . . ?
C11A B1A C31A 105.9(5) . . ?
C26A N21A C22A 117.6(4) . . ?
C26A N21A B1A 120.8(4) . . ?
C22A N21A B1A 121.5(4) . . ?
N21A C22A C23A 121.8(6) . . ?
N21A C22A H22A 119.1 . . ?
C23A C22A H22A 119.1 . . ?
C22A C23A C24A 120.5(5) . . ?
C22A C23A H23A 119.8 . . ?
C24A C23A H23A 119.8 . . ?
C23A C24A C25A 118.4(6) . . ?
C23A C24A H24A 120.8 . . ?
C25A C24A H24A 120.8 . . ?
C26A C25A C24A 119.4(6) . . ?
C26A C25A H25A 120.3 . . ?
C24A C25A H25A 120.3 . . ?
N21A C26A C25A 122.3(5) . . ?
N21A C26A H26A 118.8 . . ?
C25A C26A H26A 118.8 . . ?
C36A C31A C32A 112.6(6) . . ?
C36A C31A B1A 123.4(5) . . ?
C32A C31A B1A 123.9(5) . . ?
F32A C32A C33A 116.4(5) . . ?
F32A C32A C31A 120.5(5) . . ?
C33A C32A C31A 123.1(6) . . ?
F33A C33A C34A 120.1(6) . . ?
F33A C33A C32A 119.6(6) . . ?
C34A C33A C32A 120.2(6) . . ?
C33A C34A F34A 119.6(6) . . ?
C33A C34A C35A 120.7(6) . . ?
F34A C34A C35A 119.6(6) . . ?
F35A C35A C36A 130.2(6) . . ?
F35A C35A C34A 112.8(6) . . ?
C36A C35A C34A 117.0(6) . . ?
F36A C36A C35A 114.4(6) . . ?
F36A C36A C31A 119.4(5) . . ?
C35A C36A C31A 126.2(6) . . ?
C46A C41A C42A 111.8(5) . . ?
C46A C41A B1A 127.8(5) . . ?
C42A C41A B1A 120.3(5) . . ?
C43A C42A F42A 115.5(5) . . ?
C43A C42A C41A 125.7(5) . . ?
F42A C42A C41A 118.8(5) . . ?
F43A C43A C42A 121.1(5) . . ?
F43A C43A C44A 119.6(5) . . ?
C42A C43A C44A 119.2(5) . . ?
F44A C44A C45A 120.0(6) . . ?
F44A C44A C43A 121.4(5) . . ?
C45A C44A C43A 118.5(5) . . ?
C44A C45A F45A 119.7(6) . . ?
C44A C45A C46A 119.8(6) . . ?
F45A C45A C46A 120.4(5) . . ?
F46A C46A C45A 114.2(5) . . ?
F46A C46A C41A 120.9(5) . . ?
C45A C46A C41A 124.9(5) . . ?
C92A N91A C96A 116.0(5) . . ?
C92A N91A Nb1A 122.6(4) . . ?
C96A N91A Nb1A 121.4(4) . . ?
N91A C92A C93A 123.3(5) . . ?
N91A C92A H92A 118.3 . . ?
C93A C92A H92A 118.3 . . ?
C92A C93A C94A 120.1(6) . . ?
C92A C93A H93A 120.0 . . ?
C94A C93A H93A 120.0 . . ?
C95A C94A C93A 117.7(6) . . ?
C95A C94A H94A 121.1 . . ?
C93A C94A H94A 121.1 . . ?
C94A C95A C96A 120.4(6) . . ?
C94A C95A H95A 119.8 . . ?
C96A C95A H95A 119.8 . . ?
N91A C96A C95A 122.4(5) . . ?
N91A C96A H96A 118.8 . . ?
C95A C96A H96A 118.8 . . ?
N91B Nb2B C14B 150.26(17) . . ?
N91B Nb2B Cl7B 78.66(11) . . ?
C14B Nb2B Cl7B 76.39(14) . . ?
N91B Nb2B Cl6B 76.61(12) . . ?
C14B Nb2B Cl6B 86.63(14) . . ?
Cl7B Nb2B Cl6B 88.18(5) . . ?
N91B Nb2B Cl8B 76.19(12) . . ?
C14B Nb2B Cl8B 117.56(14) . . ?
Cl7B Nb2B Cl8B 85.98(5) . . ?
Cl6B Nb2B Cl8B 152.80(6) . . ?
N91B Nb2B Cl5B 78.03(11) . . ?
C14B Nb2B Cl5B 125.98(13) . . ?
Cl7B Nb2B Cl5B 156.69(6) . . ?
Cl6B Nb2B Cl5B 86.94(6) . . ?
Cl8B Nb2B Cl5B 88.01(5) . . ?
N91B Nb2B C13B 150.28(17) . . ?
C14B Nb2B C13B 33.39(18) . . ?
Cl7B Nb2B C13B 106.86(14) . . ?
Cl6B Nb2B C13B 74.45(14) . . ?
Cl8B Nb2B C13B 132.58(14) . . ?
Cl5B Nb2B C13B 93.74(14) . . ?
N91B Nb2B C15B 151.50(18) . . ?
C14B Nb2B C15B 34.08(19) . . ?
Cl7B Nb2B C15B 79.49(14) . . ?
Cl6B Nb2B C15B 120.70(15) . . ?
Cl8B Nb2B C15B 84.25(14) . . ?
Cl5B Nb2B C15B 122.27(13) . . ?
C13B Nb2B C15B 55.3(2) . . ?
N91B Nb2B C12B 151.45(16) . . ?
C14B Nb2B C12B 54.93(18) . . ?
Cl7B Nb2B C12B 129.80(13) . . ?
Cl6B Nb2B C12B 99.42(13) . . ?
Cl8B Nb2B C12B 104.71(13) . . ?
Cl5B Nb2B C12B 73.51(13) . . ?
C13B Nb2B C12B 33.16(18) . . ?
C15B Nb2B C12B 53.93(18) . . ?
N91B Nb2B C11B 151.22(16) . . ?
C14B Nb2B C11B 55.73(18) . . ?
Cl7B Nb2B C11B 110.70(11) . . ?
Cl6B Nb2B C11B 129.25(12) . . ?
Cl8B Nb2B C11B 77.41(12) . . ?
Cl5B Nb2B C11B 89.84(11) . . ?
C13B Nb2B C11B 55.24(18) . . ?
C15B Nb2B C11B 32.71(17) . . ?
C12B Nb2B C11B 32.55(16) . . ?
C15B C11B C12B 103.6(5) . . ?
C15B C11B B1B 131.9(5) . . ?
C12B C11B B1B 122.9(4) . . ?
C15B C11B Nb2B 68.2(3) . . ?
C12B C11B Nb2B 70.0(3) . . ?
B1B C11B Nb2B 135.8(4) . . ?
C13B C12B C11B 110.9(5) . . ?
C13B C12B Nb2B 71.4(3) . . ?
C11B C12B Nb2B 77.4(3) . . ?
C13B C12B H12B 124.6 . . ?
C11B C12B H12B 124.6 . . ?
Nb2B C12B H12B 118.3 . . ?
C14B C13B C12B 107.5(5) . . ?
C14B C13B Nb2B 71.7(3) . . ?
C12B C13B Nb2B 75.5(3) . . ?
C14B C13B H13B 126.2 . . ?
C12B C13B H13B 126.2 . . ?
Nb2B C13B H13B 118.6 . . ?
C13B C14B C15B 107.4(5) . . ?
C13B C14B Nb2B 74.9(3) . . ?
C15B C14B Nb2B 74.9(3) . . ?
C13B C14B H14B 126.3 . . ?
C15B C14B H14B 126.3 . . ?
Nb2B C14B H14B 116.1 . . ?
C14B C15B C11B 110.4(5) . . ?
C14B C15B Nb2B 71.1(3) . . ?
C11B C15B Nb2B 79.1(3) . . ?
C14B C15B H15B 124.8 . . ?
C11B C15B H15B 124.8 . . ?
Nb2B C15B H15B 116.8 . . ?
N21B B1B C11B 109.6(4) . . ?
N21B B1B C41B 110.0(4) . . ?
C11B B1B C41B 112.6(4) . . ?
N21B B1B C31B 105.8(4) . . ?
C11B B1B C31B 107.1(4) . . ?
C41B B1B C31B 111.3(4) . . ?
C26B N21B C22B 119.0(4) . . ?
C26B N21B B1B 120.0(4) . . ?
C22B N21B B1B 121.0(4) . . ?
N21B C22B C23B 121.6(5) . . ?
N21B C22B H22B 119.2 . . ?
C23B C22B H22B 119.2 . . ?
C22B C23B C24B 119.4(5) . . ?
C22B C23B H23B 120.3 . . ?
C24B C23B H23B 120.3 . . ?
C25B C24B C23B 118.1(5) . . ?
C25B C24B H24B 121.0 . . ?
C23B C24B H24B 121.0 . . ?
C26B C25B C24B 120.0(6) . . ?
C26B C25B H25B 120.0 . . ?
C24B C25B H25B 120.0 . . ?
N21B C26B C25B 121.9(5) . . ?
N21B C26B H26B 119.0 . . ?
C25B C26B H26B 119.0 . . ?
C36B C31B C32B 113.1(6) . . ?
C36B C31B B1B 123.5(5) . . ?
C32B C31B B1B 123.0(5) . . ?
F32B C32B C33B 115.2(5) . . ?
F32B C32B C31B 120.8(5) . . ?
C33B C32B C31B 124.0(6) . . ?
C34B C33B F33B 119.5(5) . . ?
C34B C33B C32B 120.0(6) . . ?
F33B C33B C32B 120.4(6) . . ?
C33B C34B F34B 120.0(6) . . ?
C33B C34B C35B 119.7(6) . . ?
F34B C34B C35B 120.2(6) . . ?
C34B C35B F35B 117.2(5) . . ?
C34B C35B C36B 119.1(6) . . ?
F35B C35B C36B 123.7(6) . . ?
F36B C36B C31B 120.4(5) . . ?
F36B C36B C35B 115.6(5) . . ?
C31B C36B C35B 124.1(6) . . ?
C46B C41B C42B 112.9(5) . . ?
C46B C41B B1B 127.2(5) . . ?
C42B C41B B1B 119.8(5) . . ?
F42B C42B C43B 116.7(5) . . ?
F42B C42B C41B 118.8(5) . . ?
C43B C42B C41B 124.5(6) . . ?
F43B C43B C44B 120.0(5) . . ?
F43B C43B C42B 120.0(6) . . ?
C44B C43B C42B 120.1(6) . . ?
F44B C44B C43B 121.7(6) . . ?
F44B C44B C45B 119.7(6) . . ?
C43B C44B C45B 118.6(5) . . ?
F45B C45B C44B 119.2(6) . . ?
F45B C45B C46B 120.7(6) . . ?
C44B C45B C46B 120.1(6) . . ?
F46B C46B C45B 114.0(5) . . ?
F46B C46B C41B 122.2(5) . . ?
C45B C46B C41B 123.8(6) . . ?
C92B N91B C96B 114.4(5) . . ?
C92B N91B Nb2B 123.3(4) . . ?
C96B N91B Nb2B 122.2(4) . . ?
N91B C92B C93B 124.4(5) . . ?
N91B C92B H92B 117.8 . . ?
C93B C92B H92B 117.8 . . ?
C92B C93B C94B 119.7(5) . . ?
C92B C93B H93B 120.1 . . ?
C94B C93B H93B 120.1 . . ?
C95B C94B C93B 117.4(6) . . ?
C95B C94B H94B 121.3 . . ?
C93B C94B H94B 121.3 . . ?
C94B C95B C96B 120.0(6) . . ?
C94B C95B H95B 120.0 . . ?
C96B C95B H95B 120.0 . . ?
N91B C96B C95B 124.0(6) . . ?
N91B C96B H96B 118.0 . . ?
C95B C96B H96B 118.0 . . ?

loop_
_geom_bond_atom_site_label_1
_geom_bond_atom_site_label_2
_geom_bond_distance
_geom_bond_site_symmetry_2
_geom_bond_publ_flag
Nb3X Cl7X 2.391(9) . ?
Nb3X N91X 2.39(3) . ?
Nb3X Cl8X 2.412(9) . ?
Nb3X Cl6X 2.425(11) . ?
Nb3X C14X 2.43(3) . ?
Nb3X C13X 2.43(3) . ?
Nb3X C12X 2.48(3) . ?
Nb3X C15X 2.50(4) . ?
Nb3X C11X 2.63(3) . ?
C11X C15X 1.34(4) . ?
C11X C12X 1.39(4) . ?
C11X B1X 1.67(5) . ?
C12X C13X 1.47(4) . ?
C13X C14X 1.39(4) . ?
C14X C15X 1.38(4) . ?
B1X C41X 1.68(4) . ?
B1X N21X 1.70(4) . ?
B1X C31X 1.72(4) . ?
N21X C22X 1.29(3) . ?
N21X C26X 1.40(4) . ?
C22X C23X 1.34(4) . ?
C23X C24X 1.48(5) . ?
C24X C25X 1.33(5) . ?
C25X C26X 1.25(5) . ?
C31X C32X 1.27(4) . ?
C31X C36X 1.38(5) . ?
C32X C33X 1.31(5) . ?
C32X F32X 1.40(4) . ?
C33X F33X 1.31(4) . ?
C33X C34X 1.50(6) . ?
C34X C35X 1.25(5) . ?
C34X F34X 1.44(5) . ?
C35X F35X 1.36(5) . ?
C35X C36X 1.39(5) . ?
C36X F36X 1.42(4) . ?
C41X C42X 1.41(4) . ?
C41X C46X 1.43(4) . ?
C42X C43X 1.34(5) . ?
C42X F42X 1.34(3) . ?
C43X C44X 1.36(5) . ?
C43X F43X 1.39(4) . ?
C44X F44X 1.30(4) . ?
C44X C45X 1.36(4) . ?
C45X C46X 1.39(4) . ?
C45X F45X 1.45(4) . ?
C46X F46X 1.36(3) . ?
N91X C92X 1.30(4) . ?
N91X C96X 1.39(4) . ?
C92X C93X 1.40(5) . ?
C93X C94X 1.37(6) . ?
C94X C95X 1.37(6) . ?
C95X C96X 1.39(5) . ?
Nb4Y N91Y 2.34(3) . ?
Nb4Y C14Y 2.38(3) . ?
Nb4Y Cl8Y 2.388(8) . ?
Nb4Y C13Y 2.41(3) . ?
Nb4Y Cl7Y 2.419(8) . ?
Nb4Y Cl6Y 2.423(9) . ?
Nb4Y C15Y 2.49(4) . ?
Nb4Y C12Y 2.50(3) . ?
Nb4Y C11Y 2.57(3) . ?
C11Y C15Y 1.32(5) . ?
C11Y C12Y 1.40(4) . ?
C11Y B1Y 1.68(5) . ?
C12Y C13Y 1.41(4) . ?
C13Y C14Y 1.28(4) . ?
C14Y C15Y 1.41(5) . ?
B1Y N21Y 1.64(4) . ?
B1Y C41Y 1.72(4) . ?
B1Y C31Y 1.73(4) . ?
N21Y C22Y 1.33(4) . ?
N21Y C26Y 1.43(4) . ?
C22Y C23Y 1.37(4) . ?
C23Y C24Y 1.47(5) . ?
C24Y C25Y 1.25(5) . ?
C25Y C26Y 1.33(5) . ?
C31Y C32Y 1.29(5) . ?
C31Y C36Y 1.37(5) . ?
C32Y C33Y 1.39(5) . ?
C32Y F32Y 1.41(4) . ?
C33Y C34Y 1.30(5) . ?
C33Y F33Y 1.30(4) . ?
C34Y F34Y 1.45(5) . ?
C34Y C35Y 1.53(5) . ?
C35Y C36Y 1.42(5) . ?
C36Y F36Y 1.38(4) . ?
C41Y C46Y 1.39(5) . ?
C41Y C42Y 1.50(4) . ?
C42Y F42Y 1.30(4) . ?
C42Y C43Y 1.30(5) . ?
C43Y F43Y 1.32(4) . ?
C43Y C44Y 1.36(6) . ?
C44Y F44Y 1.34(5) . ?
C44Y C45Y 1.42(5) . ?
C45Y C46Y 1.28(5) . ?
C45Y F45Y 1.39(4) . ?
C46Y F46Y 1.42(4) . ?
N91Y C92Y 1.34(4) . ?
N91Y C96Y 1.37(4) . ?
C92Y C93Y 1.34(5) . ?
C93Y C94Y 1.42(5) . ?
C94Y C95Y 1.40(6) . ?
C95Y C96Y 1.43(6) . ?
Nb1A N91A 2.391(5) . ?
Nb1A C14A 2.396(6) . ?
Nb1A Cl5A 2.4140(12) . ?
Nb1A Cl6A 2.419(2) . ?
Nb1A Cl8A 2.4209(15) . ?
Nb1A Cl7A 2.427(2) . ?
Nb1A C13A 2.427(5) . ?
Nb1A C15A 2.447(5) . ?
Nb1A C12A 2.489(5) . ?
Nb1A C11A 2.576(5) . ?
C11A C12A 1.423(7) . ?
C11A C15A 1.429(7) . ?
C11A B1A 1.665(8) . ?
C12A C13A 1.406(8) . ?
C12A H12A 0.9300 . ?
C13A C14A 1.389(8) . ?
C13A H13A 0.9300 . ?
C14A C15A 1.406(8) . ?
C14A H14A 0.9300 . ?
C15A H15A 0.9300 . ?
B1A N21A 1.620(7) . ?
B1A C41A 1.653(8) . ?
B1A C31A 1.671(8) . ?
N21A C26A 1.357(7) . ?
N21A C22A 1.359(6) . ?
C22A C23A 1.371(8) . ?
C22A H22A 0.9300 . ?
C23A C24A 1.373(9) . ?
C23A H23A 0.9300 . ?
C24A C25A 1.383(9) . ?
C24A H24A 0.9300 . ?
C25A C26A 1.378(8) . ?
C25A H25A 0.9300 . ?
C26A H26A 0.9300 . ?
C31A C36A 1.399(8) . ?
C31A C32A 1.401(8) . ?
C32A F32A 1.350(7) . ?
C32A C33A 1.376(9) . ?
C33A F33A 1.356(7) . ?
C33A C34A 1.357(10) . ?
C34A F34A 1.364(7) . ?
C34A C35A 1.380(9) . ?
C35A F35A 1.306(7) . ?
C35A C36A 1.370(8) . ?
C36A F36A 1.357(6) . ?
C41A C46A 1.386(8) . ?
C41A C42A 1.395(7) . ?
C42A C43A 1.366(8) . ?
C42A F42A 1.368(6) . ?
C43A F43A 1.335(6) . ?
C43A C44A 1.382(8) . ?
C44A F44A 1.349(6) . ?
C44A C45A 1.366(8) . ?
C45A F45A 1.367(7) . ?
C45A C46A 1.382(8) . ?
C46A F46A 1.371(6) . ?
N91A C92A 1.352(6) . ?
N91A C96A 1.355(7) . ?
C92A C93A 1.364(8) . ?
C92A H92A 0.9300 . ?
C93A C94A 1.377(9) . ?
C93A H93A 0.9300 . ?
C94A C95A 1.355(9) . ?
C94A H94A 0.9300 . ?
C95A C96A 1.385(8) . ?
C95A H95A 0.9300 . ?
C96A H96A 0.9300 . ?
Nb2B N91B 2.388(5) . ?
Nb2B C14B 2.398(5) . ?
Nb2B Cl7B 2.4168(14) . ?
Nb2B Cl6B 2.4169(15) . ?
Nb2B Cl8B 2.4263(14) . ?
Nb2B Cl5B 2.4384(16) . ?
Nb2B C13B 2.440(6) . ?
Nb2B C15B 2.448(5) . ?
Nb2B C12B 2.493(5) . ?
Nb2B C11B 2.588(5) . ?
C11B C15B 1.424(7) . ?
C11B C12B 1.427(7) . ?
C11B B1B 1.648(8) . ?
C12B C13B 1.408(8) . ?
C12B H12B 0.9300 . ?
C13B C14B 1.390(8) . ?
C13B H13B 0.9300 . ?
C14B C15B 1.421(8) . ?
C14B H14B 0.9300 . ?
C15B H15B 0.9300 . ?
B1B N21B 1.644(7) . ?
B1B C41B 1.656(8) . ?
B1B C31B 1.657(9) . ?
N21B C26B 1.341(7) . ?
N21B C22B 1.344(6) . ?
C22B C23B 1.373(7) . ?
C22B H22B 0.9300 . ?
C23B C24B 1.385(9) . ?
C23B H23B 0.9300 . ?
C24B C25B 1.383(8) . ?
C24B H24B 0.9300 . ?
C25B C26B 1.356(8) . ?
C25B H25B 0.9300 . ?
C26B H26B 0.9300 . ?
C31B C36B 1.385(8) . ?
C31B C32B 1.402(8) . ?
C32B F32B 1.344(7) . ?
C32B C33B 1.369(8) . ?
C33B C34B 1.356(9) . ?
C33B F33B 1.360(7) . ?
C34B F34B 1.360(7) . ?
C34B C35B 1.368(9) . ?
C35B F35B 1.381(7) . ?
C35B C36B 1.390(8) . ?
C36B F36B 1.357(6) . ?
C41B C46B 1.392(8) . ?
C41B C42B 1.401(7) . ?
C42B F42B 1.346(6) . ?
C42B C43B 1.371(8) . ?
C43B F43B 1.354(7) . ?
C43B C44B 1.363(9) . ?
C44B F44B 1.350(6) . ?
C44B C45B 1.377(9) . ?
C45B F45B 1.365(7) . ?
C45B C46B 1.384(8) . ?
C46B F46B 1.352(6) . ?
N91B C92B 1.357(7) . ?
N91B C96B 1.362(7) . ?
C92B C93B 1.358(8) . ?
C92B H92B 0.9300 . ?
C93B C94B 1.390(8) . ?
C93B H93B 0.9300 . ?
C94B C95B 1.364(8) . ?
C94B H94B 0.9300 . ?
C95B C96B 1.372(8) . ?
C95B H95B 0.9300 . ?
C96B H96B 0.9300 . ?
